data_2311439
loop_
_publ_author_name
'Moon, Suk-Hee'
'Kang, Youngjin'
'Park, Ki-Min'

_publ_section_title
;
 Crystal structure of an Ag<sup>I</sup> inter-calation compound:
 <i>catena</i>-poly[[silver(I)-\m-<i>N</i>-(pyridin-3-ylmeth-yl)pyridin-3-amine-\k<sup>2</sup><i>N</i>:<i>N</i>']
 hexa-fluorido-phosphate aceto-nitrile disolvate].
;
_journal_issue 'Pt 10'
_journal_name_full 'Acta crystallographica. Section E, Crystallographic communications'
_journal_page_first 1542
_journal_page_last 1545
_journal_paper_doi 10.1107/S2056989017013421
_journal_volume 73
_journal_year 2017
_chemical_formula_iupac '[Ag (C11 H11 N3)] P F6, 2C2 H3 N'
_chemical_formula_moiety 'C11 H11 N3 Ag +, F6 P -, 2(C2 H3 N)'
_chemical_formula_sum 'C15 H17 Ag F6 N5 P'
_chemical_formula_weight 520.17
_chemical_name_systematic
;<i>catena</i>-Poly[[silver(I)-\m-<i>N</i>-(pyridin-3-ylmethyl)pyridine-3-amine-\k^2^<i>N</i>:<i>N</i>'] hexafluoridophosphate
acetonitrile disolvate]
;
_space_group_crystal_system monoclinic
_space_group_IT_number 14
_space_group_name_Hall '-P 2yn'
_space_group_name_H-M_alt 'P 1 21/n 1'
_atom_sites_solution_hydrogens mixed
_atom_sites_solution_primary direct
_atom_sites_solution_secondary difmap
_audit_creation_method SHELXL-2014/7
_cell_angle_alpha 90
_cell_angle_beta 102.9900(6)
_cell_angle_gamma 90
_cell_formula_units_Z 4
_cell_length_a 12.8997(4)
_cell_length_b 7.5361(3)
_cell_length_c 20.9747(7)
_cell_measurement_reflns_used 5825
_cell_measurement_temperature 173(2)
_cell_measurement_theta_max 28.01
_cell_measurement_theta_min 2.88
_cell_volume 1986.84(12)
_computing_cell_refinement
;
SAINT (Bruker, 2014)
;
_computing_data_collection
;
APEX2 (Bruker, 2014)
;
_computing_data_reduction
;
SAINT (Bruker, 2014)
;
_computing_molecular_graphics
;
DIAMOND (Brandenburg, 2010)
;
_computing_publication_material
;
SHELXTL (Sheldrick, 2008) and publCIF (Westrip, 2010)
;
_computing_structure_refinement
;
SHELXL2014 (Sheldrick, 2015)
;
_computing_structure_solution
;
SHELXS97 (Sheldrick, 2008)
;
_diffrn_ambient_temperature 173(2)
_diffrn_measured_fraction_theta_full 0.999
_diffrn_measured_fraction_theta_max 0.995
_diffrn_measurement_device_type 'Bruker APEXII CCD'
_diffrn_measurement_method '\f and \w scans'
_diffrn_radiation_type MoK\a
_diffrn_radiation_wavelength 0.71073
_diffrn_reflns_av_R_equivalents 0.0198
_diffrn_reflns_limit_h_max 16
_diffrn_reflns_limit_h_min -10
_diffrn_reflns_limit_k_max 9
_diffrn_reflns_limit_k_min -9
_diffrn_reflns_limit_l_max 26
_diffrn_reflns_limit_l_min -26
_diffrn_reflns_number 11824
_diffrn_reflns_theta_full 25.242
_diffrn_reflns_theta_max 26.998
_diffrn_reflns_theta_min 1.701
_exptl_absorpt_coefficient_mu 1.160
_exptl_absorpt_correction_T_max 0.7457
_exptl_absorpt_correction_T_min 0.6660
_exptl_absorpt_correction_type multi-scan
_exptl_absorpt_process_details
;
(SADABS; Bruker, 2014)
;
_exptl_crystal_colour colorless
_exptl_crystal_density_diffrn 1.739
_exptl_crystal_description block
_exptl_crystal_F_000 1032
_exptl_crystal_size_max 0.350
_exptl_crystal_size_mid 0.250
_exptl_crystal_size_min 0.150
_refine_diff_density_max 1.121
_refine_diff_density_min -0.661
_refine_ls_extinction_method none
_refine_ls_goodness_of_fit_ref 1.096
_refine_ls_hydrogen_treatment mixed
_refine_ls_matrix_type full
_refine_ls_number_parameters 312
_refine_ls_number_reflns 4316
_refine_ls_number_restraints 18
_refine_ls_restrained_S_all 1.117
_refine_ls_R_factor_all 0.0431
_refine_ls_R_factor_gt 0.0309
_refine_ls_shift/su_max 0.001
_refine_ls_shift/su_mean 0.000
_refine_ls_structure_factor_coef Fsqd
_refine_ls_weighting_details 'w=1/[\s^2^(Fo^2^)+(0.0297P)^2^+2.2488P] where P=(Fo^2^+2Fc^2^)/3'
_refine_ls_weighting_scheme calc
_refine_ls_wR_factor_gt 0.0707
_refine_ls_wR_factor_ref 0.0807
_reflns_number_gt 3527
_reflns_number_total 4316
_reflns_threshold_expression 'I > 2\s(I)'
_cod_data_source_file su5393sup1.cif
_cod_data_source_block I
_cod_original_sg_symbol_H-M 'P 21/n'
_cod_database_code 2311439
_shelx_space_group_comment
;
The symmetry employed for this shelxl refinement is uniquely defined
by the following loop, which should always be used as a source of
symmetry information in preference to the above space-group names.
They are only intended as comments.
;
_shelx_estimated_absorpt_t_min 0.687
_shelx_estimated_absorpt_t_max 0.845

loop_
_space_group_symop_operation_xyz
'x, y, z'
'-x+1/2, y+1/2, -z+1/2'
'-x, -y, -z'
'x-1/2, -y-1/2, z-1/2'

loop_
_atom_site_type_symbol
_atom_site_label
_atom_site_fract_x
_atom_site_fract_y
_atom_site_fract_z
_atom_site_U_iso_or_equiv
_atom_site_adp_type
_atom_site_calc_flag
_atom_site_occupancy
_atom_site_disorder_assembly
_atom_site_disorder_group
Ag Ag1 0.57809(2) 0.34509(3) 0.48065(2) 0.04382(9) Uani d 1 . .
N N1 0.09170(18) 0.3315(3) 0.06343(10) 0.0313(5) Uani d 1 . .
N N2 0.55270(18) 0.4849(3) 0.38820(10) 0.0317(5) Uani d 1 . .
N N3 0.3023(2) 0.4904(4) 0.19724(12) 0.0385(6) Uani d 1 . .
H H3A 0.352(3) 0.439(4) 0.1850(15) 0.035(8) Uiso d 1 . .
C C1 0.1875(2) 0.3614(4) 0.10237(12) 0.0305(6) Uani d 1 . .
H H1 0.2478 0.3053 0.0924 0.037 Uiso calc 1 . .
C C2 0.2022(2) 0.4724(3) 0.15729(12) 0.0282(5) Uani d 1 . .
C C3 0.1127(2) 0.5557(4) 0.17056(13) 0.0315(6) Uani d 1 . .
H H3 0.1192 0.6331 0.2070 0.038 Uiso calc 1 . .
C C4 0.0141(2) 0.5233(4) 0.12960(13) 0.0347(6) Uani d 1 . .
H H4 -0.0477 0.5784 0.1379 0.042 Uiso calc 1 . .
C C5 0.0059(2) 0.4111(4) 0.07669(13) 0.0328(6) Uani d 1 . .
H H5 -0.0620 0.3897 0.0490 0.039 Uiso calc 1 . .
C C6 0.3223(2) 0.6106(4) 0.25170(13) 0.0363(6) Uani d 1 . .
H H6A 0.2721 0.5853 0.2800 0.044 Uiso calc 1 . .
H H6B 0.3097 0.7338 0.2354 0.044 Uiso calc 1 . .
C C7 0.4343(2) 0.5940(3) 0.29117(12) 0.0288(5) Uani d 1 . .
C C8 0.4549(2) 0.5027(3) 0.34988(12) 0.0294(5) Uani d 1 . .
H H8 0.3968 0.4500 0.3638 0.035 Uiso calc 1 . .
C C9 0.6343(2) 0.5596(4) 0.36808(14) 0.0355(6) Uani d 1 . .
H H9 0.7041 0.5474 0.3946 0.043 Uiso calc 1 . .
C C10 0.6207(2) 0.6531(4) 0.31048(14) 0.0400(7) Uani d 1 . .
H H10 0.6801 0.7041 0.2976 0.048 Uiso calc 1 . .
C C11 0.5193(2) 0.6720(4) 0.27147(13) 0.0374(6) Uani d 1 . .
H H11 0.5082 0.7374 0.2318 0.045 Uiso calc 1 . .
P P1 0.52792(8) 0.16310(12) 0.15620(5) 0.0532(2) Uani d 1 . .
F F1 0.6049(5) 0.0241(8) 0.2082(3) 0.0812(19) Uani d 0.567(11) A 1
F F2 0.6355(6) 0.2633(12) 0.1590(6) 0.106(3) Uani d 0.567(11) A 1
F F3 0.5178(6) 0.2625(10) 0.2228(4) 0.106(3) Uani d 0.567(11) A 1
F F4 0.4273(13) 0.060(3) 0.1615(8) 0.133(6) Uani d 0.567(11) A 1
F F5 0.4615(6) 0.3036(14) 0.1156(4) 0.100(3) Uani d 0.567(11) A 1
F F6 0.5453(8) 0.0508(11) 0.0998(4) 0.119(3) Uani d 0.567(11) A 1
F F1' 0.5583(12) -0.0286(12) 0.1587(9) 0.149(7) Uani d 0.433(11) A 2
F F2' 0.6253(9) 0.2192(19) 0.1252(6) 0.106(4) Uani d 0.433(11) A 2
F F3' 0.5773(14) 0.211(2) 0.2223(5) 0.184(7) Uani d 0.433(11) A 2
F F4' 0.4247(14) 0.101(3) 0.1739(9) 0.128(7) Uani d 0.433(11) A 2
F F5' 0.4867(8) 0.3671(11) 0.1435(6) 0.086(3) Uani d 0.433(11) A 2
F F6' 0.4650(11) 0.1392(17) 0.0770(4) 0.125(5) Uani d 0.433(11) A 2
N N4 0.6922(3) 0.6394(5) 0.53962(16) 0.0733(10) Uani d 1 . .
C C12 0.7722(3) 0.6996(5) 0.53960(16) 0.0538(9) Uani d 1 . .
C C13 0.8750(3) 0.7783(6) 0.5397(2) 0.0756(12) Uani d 1 . .
H H13A 0.8918 0.7604 0.4969 0.113 Uiso calc 1 . .
H H13B 0.9298 0.7219 0.5736 0.113 Uiso calc 1 . .
H H13C 0.8727 0.9057 0.5487 0.113 Uiso calc 1 . .
N N5 0.7553(3) 0.1622(7) 0.45595(18) 0.0922(14) Uani d 1 . .
C C14 0.7749(3) 0.1581(5) 0.40711(19) 0.0566(9) Uani d 1 . .
C C15 0.7958(4) 0.1556(6) 0.3423(2) 0.0749(12) Uani d 1 . .
H H15A 0.7287 0.1410 0.3098 0.112 Uiso calc 1 . .
H H15B 0.8435 0.0566 0.3388 0.112 Uiso calc 1 . .
H H15C 0.8295 0.2675 0.3343 0.112 Uiso calc 1 . .

loop_
_atom_site_aniso_label
_atom_site_aniso_U_11
_atom_site_aniso_U_22
_atom_site_aniso_U_33
_atom_site_aniso_U_12
_atom_site_aniso_U_13
_atom_site_aniso_U_23
Ag1 0.05358(16) 0.04805(15) 0.02636(12) 0.01328(11) 0.00167(9) 0.01001(10)
N1 0.0354(12) 0.0327(12) 0.0226(10) -0.0052(10) -0.0003(9) 0.0008(9)
N2 0.0343(12) 0.0324(12) 0.0246(11) 0.0031(10) -0.0010(9) 0.0005(9)
N3 0.0288(12) 0.0498(15) 0.0335(12) 0.0031(11) 0.0000(10) -0.0170(11)
C1 0.0309(14) 0.0348(14) 0.0245(12) 0.0000(11) 0.0037(10) -0.0022(10)
C2 0.0296(13) 0.0307(13) 0.0227(12) -0.0005(11) 0.0026(10) 0.0000(10)
C3 0.0349(14) 0.0309(14) 0.0273(13) 0.0024(11) 0.0039(11) -0.0011(10)
C4 0.0310(14) 0.0341(14) 0.0373(15) 0.0061(11) 0.0040(11) 0.0072(12)
C5 0.0276(13) 0.0356(14) 0.0295(13) -0.0035(11) -0.0055(10) 0.0081(11)
C6 0.0337(15) 0.0436(16) 0.0268(13) 0.0037(12) -0.0034(11) -0.0095(11)
C7 0.0325(14) 0.0291(13) 0.0221(12) 0.0020(11) 0.0005(10) -0.0053(10)
C8 0.0316(14) 0.0283(13) 0.0273(12) -0.0023(11) 0.0042(10) -0.0036(10)
C9 0.0292(14) 0.0393(16) 0.0347(14) 0.0019(12) 0.0005(11) -0.0060(12)
C10 0.0355(15) 0.0484(17) 0.0369(15) -0.0087(13) 0.0101(12) -0.0023(13)
C11 0.0451(16) 0.0419(16) 0.0246(13) -0.0021(13) 0.0066(11) 0.0027(11)
P1 0.0471(5) 0.0444(5) 0.0736(6) 0.0043(4) 0.0254(5) -0.0012(4)
F1 0.086(4) 0.064(3) 0.087(4) 0.018(3) 0.007(3) 0.016(3)
F2 0.052(3) 0.092(5) 0.175(8) -0.015(3) 0.027(5) 0.043(5)
F3 0.103(5) 0.094(4) 0.119(5) 0.022(4) 0.022(4) -0.057(4)
F4 0.115(10) 0.173(10) 0.102(7) -0.101(9) 0.007(6) -0.010(6)
F5 0.069(4) 0.118(6) 0.110(6) 0.038(4) 0.014(4) 0.051(5)
F6 0.159(7) 0.143(7) 0.065(4) 0.024(6) 0.044(4) -0.022(4)
F1' 0.171(11) 0.056(5) 0.24(2) 0.039(6) 0.097(12) 0.046(7)
F2' 0.049(5) 0.153(10) 0.123(8) 0.030(6) 0.036(5) 0.007(7)
F3' 0.183(14) 0.256(18) 0.076(7) 0.038(13) -0.048(8) -0.028(8)
F4' 0.083(9) 0.215(18) 0.105(10) -0.012(9) 0.063(8) 0.054(10)
F5' 0.077(5) 0.063(4) 0.129(7) 0.016(3) 0.047(5) -0.005(4)
F6' 0.154(10) 0.152(10) 0.059(4) -0.049(8) 0.002(5) -0.006(5)
N4 0.084(3) 0.080(3) 0.0521(19) -0.026(2) 0.0085(17) -0.0043(17)
C12 0.067(2) 0.051(2) 0.0397(18) -0.0057(18) 0.0052(16) -0.0009(15)
C13 0.068(3) 0.068(3) 0.088(3) -0.002(2) 0.013(2) 0.013(2)
N5 0.067(2) 0.156(4) 0.057(2) 0.044(3) 0.0217(18) 0.025(2)
C14 0.0406(18) 0.071(2) 0.060(2) 0.0125(17) 0.0159(16) 0.0091(19)
C15 0.092(3) 0.071(3) 0.074(3) -0.001(2) 0.044(3) 0.003(2)

loop_
_atom_type_symbol
_atom_type_description
_atom_type_scat_dispersion_real
_atom_type_scat_dispersion_imag
_atom_type_scat_source
C C 0.0033 0.0016 'International Tables Vol C Tables 4.2.6.8 and 6.1.1.4'
H H 0.0000 0.0000 'International Tables Vol C Tables 4.2.6.8 and 6.1.1.4'
N N 0.0061 0.0033 'International Tables Vol C Tables 4.2.6.8 and 6.1.1.4'
F F 0.0171 0.0103 'International Tables Vol C Tables 4.2.6.8 and 6.1.1.4'
P P 0.1023 0.0942 'International Tables Vol C Tables 4.2.6.8 and 6.1.1.4'
Ag Ag -0.8971 1.1015 'International Tables Vol C Tables 4.2.6.8 and 6.1.1.4'

loop_
_geom_angle_atom_site_label_1
_geom_angle_atom_site_label_2
_geom_angle_atom_site_label_3
_geom_angle_site_symmetry_1
_geom_angle_site_symmetry_3
_geom_angle
_geom_angle_publ_flag
N1 Ag1 N2 4_666 . 170.55(8) y
N1 Ag1 Ag1 4_666 3_666 100.46(6) ?
N2 Ag1 Ag1 . 3_666 84.17(6) ?
C1 N1 C5 . . 119.3(2) ?
C1 N1 Ag1 . 4_565 119.39(18) ?
C5 N1 Ag1 . 4_565 121.31(17) ?
C8 N2 C9 . . 117.9(2) ?
C8 N2 Ag1 . . 121.18(18) ?
C9 N2 Ag1 . . 120.91(17) ?
C2 N3 C6 . . 121.4(2) ?
C2 N3 H3A . . 117(2) ?
C6 N3 H3A . . 121(2) ?
N1 C1 C2 . . 122.6(2) ?
N1 C1 H1 . . 118.7 ?
C2 C1 H1 . . 118.7 ?
N3 C2 C3 . . 122.6(2) ?
N3 C2 C1 . . 119.6(2) ?
C3 C2 C1 . . 117.8(2) ?
C4 C3 C2 . . 118.8(2) ?
C4 C3 H3 . . 120.6 ?
C2 C3 H3 . . 120.6 ?
C5 C4 C3 . . 120.0(3) ?
C5 C4 H4 . . 120.0 ?
C3 C4 H4 . . 120.0 ?
N1 C5 C4 . . 121.5(2) ?
N1 C5 H5 . . 119.2 ?
C4 C5 H5 . . 119.2 ?
N3 C6 C7 . . 111.4(2) ?
N3 C6 H6A . . 109.3 ?
C7 C6 H6A . . 109.3 ?
N3 C6 H6B . . 109.3 ?
C7 C6 H6B . . 109.3 ?
H6A C6 H6B . . 108.0 ?
C8 C7 C11 . . 118.0(2) ?
C8 C7 C6 . . 120.1(3) ?
C11 C7 C6 . . 121.9(2) ?
N2 C8 C7 . . 123.4(2) ?
N2 C8 H8 . . 118.3 ?
C7 C8 H8 . . 118.3 ?
N2 C9 C10 . . 122.4(3) ?
N2 C9 H9 . . 118.8 ?
C10 C9 H9 . . 118.8 ?
C9 C10 C11 . . 119.3(3) ?
C9 C10 H10 . . 120.3 ?
C11 C10 H10 . . 120.3 ?
C10 C11 C7 . . 119.0(3) ?
C10 C11 H11 . . 120.5 ?
C7 C11 H11 . . 120.5 ?
F3' P1 F1' . . 98.8(9) ?
F5 P1 F6 . . 96.7(5) ?
F3' P1 F4' . . 93.7(10) ?
F1' P1 F4' . . 86.1(10) ?
F5 P1 F4 . . 90.8(9) ?
F6 P1 F4 . . 92.8(7) ?
F5 P1 F2 . . 94.0(5) ?
F6 P1 F2 . . 90.7(5) ?
F4 P1 F2 . . 173.7(8) ?
F3' P1 F2' . . 96.2(8) ?
F1' P1 F2' . . 92.7(6) ?
F4' P1 F2' . . 170.1(8) ?
F5 P1 F3 . . 91.0(4) ?
F6 P1 F3 . . 172.3(4) ?
F4 P1 F3 . . 86.5(6) ?
F2 P1 F3 . . 89.3(5) ?
F3' P1 F5' . . 88.8(8) ?
F1' P1 F5' . . 172.5(8) ?
F4' P1 F5' . . 93.3(11) ?
F2' P1 F5' . . 86.6(6) ?
F5 P1 F1 . . 173.5(4) ?
F6 P1 F1 . . 89.4(4) ?
F4 P1 F1 . . 91.3(9) ?
F2 P1 F1 . . 83.5(4) ?
F3 P1 F1 . . 82.9(3) ?
F3' P1 F6' . . 171.5(8) ?
F1' P1 F6' . . 89.8(8) ?
F4' P1 F6' . . 87.3(8) ?
F2' P1 F6' . . 82.9(5) ?
F5' P1 F6' . . 82.7(5) ?
N4 C12 C13 . . 179.6(5) ?
C12 C13 H13A . . 109.5 ?
C12 C13 H13B . . 109.5 ?
H13A C13 H13B . . 109.5 ?
C12 C13 H13C . . 109.5 ?
H13A C13 H13C . . 109.5 ?
H13B C13 H13C . . 109.5 ?
N5 C14 C15 . . 177.5(4) ?
C14 C15 H15A . . 109.5 ?
C14 C15 H15B . . 109.5 ?
H15A C15 H15B . . 109.5 ?
C14 C15 H15C . . 109.5 ?
H15A C15 H15C . . 109.5 ?
H15B C15 H15C . . 109.5 ?

loop_
_geom_bond_atom_site_label_1
_geom_bond_atom_site_label_2
_geom_bond_site_symmetry_2
_geom_bond_distance
_geom_bond_publ_flag
Ag1 N1 4_666 2.163(2) y
Ag1 N2 . 2.166(2) y
Ag1 Ag1 3_666 3.3023(5) ?
N1 C1 . 1.338(3) ?
N1 C5 . 1.341(4) ?
N1 Ag1 4_565 2.163(2) ?
N2 C8 . 1.342(3) ?
N2 C9 . 1.343(4) ?
N3 C2 . 1.379(3) ?
N3 C6 . 1.435(3) ?
N3 H3A . 0.84(3) ?
C1 C2 . 1.401(3) ?
C1 H1 . 0.9500 ?
C2 C3 . 1.396(4) ?
C3 C4 . 1.387(4) ?
C3 H3 . 0.9500 ?
C4 C5 . 1.380(4) ?
C4 H4 . 0.9500 ?
C5 H5 . 0.9500 ?
C6 C7 . 1.500(4) ?
C6 H6A . 0.9900 ?
C6 H6B . 0.9900 ?
C7 C8 . 1.383(4) ?
C7 C11 . 1.387(4) ?
C8 H8 . 0.9500 ?
C9 C10 . 1.375(4) ?
C9 H9 . 0.9500 ?
C10 C11 . 1.385(4) ?
C10 H10 . 0.9500 ?
C11 H11 . 0.9500 ?
P1 F3' . 1.435(10) ?
P1 F1' . 1.495(8) ?
P1 F5 . 1.501(6) ?
P1 F6 . 1.512(5) ?
P1 F4' . 1.532(14) ?
P1 F4 . 1.539(12) ?
P1 F2 . 1.570(7) ?
P1 F2' . 1.596(11) ?
P1 F3 . 1.617(6) ?
P1 F5' . 1.629(9) ?
P1 F1 . 1.669(5) ?
P1 F6' . 1.687(8) ?
N4 C12 . 1.127(5) ?
C12 C13 . 1.452(6) ?
C13 H13A . 0.9800 ?
C13 H13B . 0.9800 ?
C13 H13C . 0.9800 ?
N5 C14 . 1.110(5) ?
C14 C15 . 1.445(5) ?
C15 H15A . 0.9800 ?
C15 H15B . 0.9800 ?
C15 H15C . 0.9800 ?

loop_
_geom_hbond_atom_site_label_D
_geom_hbond_atom_site_label_H
_geom_hbond_atom_site_label_A
_geom_hbond_site_symmetry_A
_geom_hbond_distance_DH
_geom_hbond_distance_HA
_geom_hbond_distance_DA
_geom_hbond_angle_DHA
_geom_hbond_publ_flag
N3 H3A F3 . 0.84(3) 2.49(3) 3.208(8) 144(3) y
N3 H3A F5 . 0.84(3) 2.46(3) 3.273(10) 162(3) y
N3 H3A F5' . 0.84(3) 2.18(3) 2.999(10) 167(3) y
C8 H8 N4 3_666 0.95 2.63 3.478(5) 149 y
C10 H10 F2 2_655 0.95 2.39 3.176(9) 140 y
C13 H13A F2' 2_655 0.98 2.54 3.487(13) 163 y
C13 H13B F6 4_666 0.98 2.53 3.365(10) 144 y
C13 H13B F1' 4_666 0.98 2.59 3.57(2) 171 y
C15 H15A F1 . 0.98 2.52 3.441(9) 157 y
C15 H15A F3' . 0.98 2.42 3.356(13) 160 y
C15 H15B F2 2_645 0.98 2.23 3.088(10) 146 y
C15 H15B F5' 2_645 0.98 2.57 3.509(11) 160 y
C15 H15C F1 2_655 0.98 2.36 3.329(8) 168 y
C15 H15C F1' 2_655 0.98 2.09 3.037(9) 161 y

loop_
_geom_torsion_atom_site_label_1
_geom_torsion_atom_site_label_2
_geom_torsion_atom_site_label_3
_geom_torsion_atom_site_label_4
_geom_torsion_site_symmetry_1
_geom_torsion
C5 N1 C1 C2 . 0.5(4)
Ag1 N1 C1 C2 4_565 -179.21(19)
C6 N3 C2 C3 . -6.3(4)
C6 N3 C2 C1 . 176.2(3)
N1 C1 C2 N3 . 176.7(3)
N1 C1 C2 C3 . -0.9(4)
N3 C2 C3 C4 . -176.8(3)
C1 C2 C3 C4 . 0.7(4)
C2 C3 C4 C5 . -0.3(4)
C1 N1 C5 C4 . 0.0(4)
Ag1 N1 C5 C4 4_565 179.7(2)
C3 C4 C5 N1 . -0.1(4)
C2 N3 C6 C7 . 174.7(3)
N3 C6 C7 C8 . -102.6(3)
N3 C6 C7 C11 . 79.0(3)
C9 N2 C8 C7 . -0.1(4)
Ag1 N2 C8 C7 . 178.53(19)
C11 C7 C8 N2 . -0.6(4)
C6 C7 C8 N2 . -179.0(2)
C8 N2 C9 C10 . 0.3(4)
Ag1 N2 C9 C10 . -178.3(2)
N2 C9 C10 C11 . 0.1(4)
C9 C10 C11 C7 . -0.8(4)
C8 C7 C11 C10 . 1.0(4)
C6 C7 C11 C10 . 179.4(3)
